data_1566610
loop_
_publ_author_name
'Liu, Bin-Wen'
'Pei, Shao-Min'
'Jiang, Xiao-Ming'
'Guo, Guo-Cong'

_publ_section_title
;
 Broad transparency and wide band gap achieved in a magnetic infrared
 nonlinear optical chalcogenide by suppressing d-d transitions.
;
_journal_issue 5
_journal_name_full 'Materials horizons'
_journal_page_first 1513
_journal_page_last 1517
_journal_paper_doi 10.1039/d2mh00060a
_journal_volume 9
_journal_year 2022
_chemical_formula_moiety '[K3Cl][Mn2Ga6S12]'
_chemical_formula_sum 'Cl Ga6 K3 Mn2 S12'
_chemical_formula_weight 1065.67
_chemical_melting_point ?
_chemical_name_common '[K3Cl][Mn2Ga6S12]'
_space_group_crystal_system trigonal
_space_group_IT_number 159
_space_group_name_Hall 'P 3 -2c'
_space_group_name_H-M_alt 'P 3 1 c'
_audit_creation_method SHELXL-2013
_audit_update_record
;
2021-07-29 deposited with the CCDC.	2022-03-14 downloaded from the CCDC.
;
_cell_angle_alpha 90
_cell_angle_beta 90
_cell_angle_gamma 120
_cell_formula_units_Z 1
_cell_length_a 10.9208(4)
_cell_length_b 10.9208(4)
_cell_length_c 6.1774(3)
_cell_measurement_reflns_used 1687
_cell_measurement_temperature 293(2)
_cell_measurement_theta_max 29.3320
_cell_measurement_theta_min 2.1430
_cell_volume 638.04(5)
_computing_cell_refinement 'CrysAlisPro 1.171.39.23b (Rigaku OD, 2015)'
_computing_data_collection 'CrysAlisPro 1.171.39.23b (Rigaku OD, 2015)'
_computing_data_reduction 'CrysAlisPro 1.171.39.23b (Rigaku OD, 2015)'
_computing_publication_material 'SHELXL-97 (Sheldrick, 1997)'
_computing_structure_refinement 'SHELXL-97 (Sheldrick, 1997)'
_computing_structure_solution 'SHELXS-97 (Sheldrick, 1990)'
_diffrn_ambient_temperature 293(2)
_diffrn_detector_area_resol_mean 28.5714
_diffrn_measured_fraction_theta_full 0.997
_diffrn_measured_fraction_theta_max 1.000
_diffrn_measurement_device_type 'Rigaku Pilatus CCD'
_diffrn_measurement_method CCD_Profile_fitting
_diffrn_radiation_type MoK\a
_diffrn_radiation_wavelength 0.71073
_diffrn_reflns_av_R_equivalents 0.0334
_diffrn_reflns_av_unetI/netI 0.0371
_diffrn_reflns_Laue_measured_fraction_full 0.997
_diffrn_reflns_Laue_measured_fraction_max 1.000
_diffrn_reflns_limit_h_max 10
_diffrn_reflns_limit_h_min -13
_diffrn_reflns_limit_k_max 10
_diffrn_reflns_limit_k_min -12
_diffrn_reflns_limit_l_max 5
_diffrn_reflns_limit_l_min -7
_diffrn_reflns_number 2103
_diffrn_reflns_point_group_measured_fraction_full 0.991
_diffrn_reflns_point_group_measured_fraction_max 0.992
_diffrn_reflns_theta_full 25.242
_diffrn_reflns_theta_max 25.456
_diffrn_reflns_theta_min 2.153
_diffrn_source 'fine-focus sealed tube'
_exptl_absorpt_coefficient_mu 8.754
_exptl_absorpt_correction_T_max 1.00000
_exptl_absorpt_correction_T_min 0.45979
_exptl_absorpt_correction_type multi-scan
_exptl_absorpt_process_details SADABS
_exptl_crystal_colour light-yellow
_exptl_crystal_density_diffrn 2.773
_exptl_crystal_density_meas ?
_exptl_crystal_description block
_exptl_crystal_F_000 502
_exptl_crystal_size_max 0.186
_exptl_crystal_size_mid 0.135
_exptl_crystal_size_min 0.132
_refine_diff_density_max 0.821
_refine_diff_density_min -0.524
_refine_diff_density_rms 0.144
_refine_ls_abs_structure_details
;
 Flack x determined using 211 quotients [(I+)-(I-)]/[(I+)+(I-)]
 (Parsons and Flack (2004), Acta Cryst. A60, s61).
;
_refine_ls_abs_structure_Flack -0.23(5)
_refine_ls_goodness_of_fit_ref 1.096
_refine_ls_matrix_type full
_refine_ls_number_parameters 44
_refine_ls_number_reflns 622
_refine_ls_number_restraints 1
_refine_ls_restrained_S_all 1.095
_refine_ls_R_factor_all 0.0364
_refine_ls_R_factor_gt 0.0358
_refine_ls_shift/su_max 0.000
_refine_ls_shift/su_mean 0.000
_refine_ls_structure_factor_coef Fsqd
_refine_ls_weighting_details
;
 w=1/[\s^2^(Fo^2^)+(0.0628P)^2^+1.2421P]
 where P=(Fo^2^+2Fc^2^)/3
;
_refine_ls_weighting_scheme calc
_refine_ls_wR_factor_gt 0.0960
_refine_ls_wR_factor_ref 0.0962
_reflns_Friedel_coverage 0.957
_reflns_Friedel_fraction_full 0.984
_reflns_Friedel_fraction_max 0.985
_reflns_number_gt 610
_reflns_number_total 622
_reflns_threshold_expression 'I > 2\s(I)'
_cod_data_source_file d2mh00060a2.cif
_cod_data_source_block '[K3Cl][Mn2Ga6S12]'
_cod_depositor_comments
;
The following automatic conversions were performed:

data item '_chemical_melting_point' value 'not measured' was changed
to '?' -- the value is undefined or not given.

data item '_exptl_crystal_density_meas' value 'not measured' was
changed to '?' -- the value is perceived as not measured.

Automatic conversion script
Id: cif_fix_values 7556 2019-12-06 15:28:31Z antanas 

 Adding full bibliography for 1566610.cif.
;
_cod_original_cell_volume 638.04(6)
_cod_database_code 1566610
_shelx_space_group_comment
;
The symmetry employed for this shelxl refinement is uniquely defined
by the following loop, which should always be used as a source of
symmetry information in preference to the above space-group names.
They are only intended as comments.
;
_shelxl_version_number 2013-2

loop_
_space_group_symop_operation_xyz
'x, y, z'
'-y, x-y, z'
'-x+y, -x, z'
'y, x, z+1/2'
'x-y, -y, z+1/2'
'-x, -x+y, z+1/2'

loop_
_atom_site_label
_atom_site_type_symbol
_atom_site_fract_x
_atom_site_fract_y
_atom_site_fract_z
_atom_site_U_iso_or_equiv
_atom_site_adp_type
_atom_site_occupancy
_atom_site_site_symmetry_order
_atom_site_calc_flag
_atom_site_refinement_flags_posn
_atom_site_refinement_flags_adp
_atom_site_refinement_flags_occupancy
_atom_site_disorder_assembly
_atom_site_disorder_group
K1 K 0.2512(15) 0.0979(14) 0.175(4) 0.131(11) Uani 0.5 1 d . . P . .
Cl1 Cl 1.0000 1.0000 0.924(11) 0.19(3) Uani 0.5 3 d S T P . .
Mn1 Mn 0.6667 0.3333 0.9638(7) 0.0214(9) Uani 1 3 d S T P . .
Ga1 Ga 0.42157(15) 0.53275(15) 0.04647(2) 0.0167(4) Uani 1 1 d . . . . .
S1 S 0.5080(5) 0.3976(5) 0.1850(6) 0.0264(10) Uani 1 1 d . . . . .
S2 S 0.5538(5) 0.7532(4) 0.1895(7) 0.0202(8) Uani 1 1 d . . . . .

loop_
_atom_site_aniso_label
_atom_site_aniso_U_11
_atom_site_aniso_U_22
_atom_site_aniso_U_33
_atom_site_aniso_U_23
_atom_site_aniso_U_13
_atom_site_aniso_U_12
K1 0.044(7) 0.065(9) 0.28(3) 0.015(12) 0.003(12) 0.025(7)
Cl1 0.020(5) 0.020(5) 0.54(10) 0.000 0.000 0.010(2)
Mn1 0.0239(13) 0.0239(13) 0.0166(17) 0.000 0.000 0.0119(7)
Ga1 0.0228(8) 0.0227(8) 0.0101(6) -0.0013(10) 0.0000(10) 0.0155(7)
S1 0.048(3) 0.045(3) 0.0071(16) -0.0016(16) -0.0014(16) 0.040(3)
S2 0.023(2) 0.021(2) 0.0179(18) -0.0019(17) -0.0032(15) 0.0121(17)

loop_
_atom_type_symbol
_atom_type_description
_atom_type_scat_dispersion_real
_atom_type_scat_dispersion_imag
_atom_type_scat_source
S S 0.1246 0.1234 'International Tables Vol C Tables 4.2.6.8 and 6.1.1.4'
Cl Cl 0.1484 0.1585 'International Tables Vol C Tables 4.2.6.8 and 6.1.1.4'
K K 0.2009 0.2494 'International Tables Vol C Tables 4.2.6.8 and 6.1.1.4'
Mn Mn 0.3368 0.7283 'International Tables Vol C Tables 4.2.6.8 and 6.1.1.4'
Ga Ga 0.2307 1.6083 'International Tables Vol C Tables 4.2.6.8 and 6.1.1.4'

loop_
_geom_angle_atom_site_label_1
_geom_angle_atom_site_label_2
_geom_angle_atom_site_label_3
_geom_angle
_geom_angle_site_symmetry_1
_geom_angle_site_symmetry_3
_geom_angle_publ_flag
Cl1 K1 Cl1 65.6(3) 4_444 1_444 ?
Cl1 K1 S1 125.8(9) 4_444 . ?
Cl1 K1 S1 127.3(8) 1_444 . ?
Cl1 K1 S2 94.6(4) 4_444 2_655 ?
Cl1 K1 S2 96.3(4) 1_444 2_655 ?
S1 K1 S2 128.3(5) . 2_655 ?
Cl1 K1 S2 153.7(13) 4_444 6_654 ?
Cl1 K1 S2 88.4(13) 1_444 6_654 ?
S1 K1 S2 66.1(4) . 6_654 ?
S2 K1 S2 92.5(5) 2_655 6_654 ?
Cl1 K1 K1 50.9(10) 4_444 5 ?
Cl1 K1 K1 107.4(11) 1_444 5 ?
S1 K1 K1 117.3(6) . 5 ?
S2 K1 K1 61.8(5) 2_655 5 ?
S2 K1 K1 150.5(4) 6_654 5 ?
Cl1 K1 K1 107.2(11) 4_444 5_554 ?
Cl1 K1 K1 50.7(10) 1_444 5_554 ?
S1 K1 K1 119.5(5) . 5_554 ?
S2 K1 K1 64.9(6) 2_655 5_554 ?
S2 K1 K1 53.8(2) 6_654 5_554 ?
K1 K1 K1 118.1(7) 5 5_554 ?
Cl1 K1 S2 87.1(13) 4_444 6_655 ?
Cl1 K1 S2 152.4(13) 1_444 6_655 ?
S1 K1 S2 65.0(4) . 6_655 ?
S2 K1 S2 89.7(5) 2_655 6_655 ?
S2 K1 S2 118.3(4) 6_654 6_655 ?
K1 K1 S2 52.6(2) 5 6_655 ?
K1 K1 S2 151.2(4) 5_554 6_655 ?
Cl1 K1 S1 140.9(12) 4_444 2_655 ?
Cl1 K1 S1 142.5(12) 1_444 2_655 ?
S1 K1 S1 65.8(3) . 2_655 ?
S2 K1 S1 62.5(3) 2_655 2_655 ?
S2 K1 S1 63.8(3) 6_654 2_655 ?
K1 K1 S1 90.1(3) 5 2_655 ?
K1 K1 S1 91.7(4) 5_554 2_655 ?
S2 K1 S1 63.2(3) 6_655 2_655 ?
Cl1 K1 K1 43.2(8) 4_444 3 ?
Cl1 K1 K1 43.4(8) 1_444 3 ?
S1 K1 K1 165.1(6) . 3 ?
S2 K1 K1 66.5(4) 2_655 3 ?
S2 K1 K1 119.2(3) 6_654 3 ?
K1 K1 K1 65.8(4) 5 3 ?
K1 K1 K1 65.8(4) 5_554 3 ?
S2 K1 K1 117.9(3) 6_655 3 ?
S1 K1 K1 129.0(5) 2_655 3 ?
Cl1 K1 K1 43.2(8) 4_444 2 ?
Cl1 K1 K1 43.4(8) 1_444 2 ?
S1 K1 K1 105.2(6) . 2 ?
S2 K1 K1 126.5(4) 2_655 2 ?
S2 K1 K1 114.2(4) 6_654 2 ?
K1 K1 K1 93.72(14) 5 2 ?
K1 K1 K1 93.72(14) 5_554 2 ?
S2 K1 K1 113.1(4) 6_655 2 ?
S1 K1 K1 170.9(5) 2_655 2 ?
K1 K1 K1 60.000(1) 3 2 ?
Cl1 K1 K1 42.0(8) 4_444 4 ?
Cl1 K1 K1 92.8(11) 1_444 4 ?
S1 K1 K1 84.0(4) . 4 ?
S2 K1 K1 124.6(4) 2_655 4 ?
S2 K1 K1 142.5(4) 6_654 4 ?
K1 K1 K1 63.3(3) 5 4 ?
K1 K1 K1 143.26(19) 5_554 4 ?
S2 K1 K1 62.23(16) 6_655 4 ?
S1 K1 K1 124.7(4) 2_655 4 ?
K1 K1 K1 85.0(3) 3 4 ?
K1 K1 K1 50.9(4) 2 4 ?
K1 Cl1 K1 93.5(17) 4_665 6_665 ?
K1 Cl1 K1 93.5(17) 4_665 5_665 ?
K1 Cl1 K1 93.5(17) 6_665 5_665 ?
K1 Cl1 K1 96.0(5) 4_665 1_666 ?
K1 Cl1 K1 167.8(6) 6_665 1_666 ?
K1 Cl1 K1 78.4(5) 5_665 1_666 ?
K1 Cl1 K1 167.8(6) 4_665 3_666 ?
K1 Cl1 K1 78.4(5) 6_665 3_666 ?
K1 Cl1 K1 96.0(5) 5_665 3_666 ?
K1 Cl1 K1 93.3(17) 1_666 3_666 ?
K1 Cl1 K1 78.4(5) 4_665 2_666 ?
K1 Cl1 K1 96.0(5) 6_665 2_666 ?
K1 Cl1 K1 167.8(6) 5_665 2_666 ?
K1 Cl1 K1 93.3(17) 1_666 2_666 ?
K1 Cl1 K1 93.3(17) 3_666 2_666 ?
S1 Mn1 S1 94.26(17) 2_656 3_666 ?
S1 Mn1 S1 94.26(17) 2_656 1_556 ?
S1 Mn1 S1 94.26(17) 3_666 1_556 ?
S1 Mn1 S2 86.61(13) 2_656 5_665 ?
S1 Mn1 S2 94.21(13) 3_666 5_665 ?
S1 Mn1 S2 171.39(19) 1_556 5_665 ?
S1 Mn1 S2 94.21(13) 2_656 6_655 ?
S1 Mn1 S2 171.39(19) 3_666 6_655 ?
S1 Mn1 S2 86.62(13) 1_556 6_655 ?
S2 Mn1 S2 84.78(16) 5_665 6_655 ?
S1 Mn1 S2 171.39(19) 2_656 4 ?
S1 Mn1 S2 86.61(13) 3_666 4 ?
S1 Mn1 S2 94.21(13) 1_556 4 ?
S2 Mn1 S2 84.78(16) 5_665 4 ?
S2 Mn1 S2 84.78(16) 6_655 4 ?
S1 Ga1 S2 119.12(16) 4_554 . ?
S1 Ga1 S1 110.84(12) 4_554 . ?
S2 Ga1 S1 106.86(17) . . ?
S1 Ga1 S2 107.29(17) 4_554 3_565 ?
S2 Ga1 S2 105.5(2) . 3_565 ?
S1 Ga1 S2 106.47(16) . 3_565 ?
Ga1 S1 Ga1 111.22(16) 4 . ?
Ga1 S1 Mn1 120.2(2) 4 1_554 ?
Ga1 S1 Mn1 122.17(19) . 1_554 ?
Ga1 S1 K1 97.9(5) 4 . ?
Ga1 S1 K1 103.3(4) . . ?
Mn1 S1 K1 94.6(4) 1_554 . ?
Ga1 S1 K1 84.2(4) 4 3_665 ?
Ga1 S1 K1 81.3(3) . 3_665 ?
Mn1 S1 K1 79.4(3) 1_554 3_665 ?
K1 S1 K1 173.8(4) . 3_665 ?
Ga1 S2 Ga1 106.54(18) . 2_665 ?
Ga1 S2 Mn1 83.70(14) . 4_554 ?
Ga1 S2 Mn1 83.36(14) 2_665 4_554 ?
Ga1 S2 K1 94.8(3) . 3_665 ?
Ga1 S2 K1 136.9(4) 2_665 3_665 ?
Mn1 S2 K1 136.9(4) 4_554 3_665 ?
Ga1 S2 K1 127.5(3) . 6_665 ?
Ga1 S2 K1 121.7(3) 2_665 6_665 ?
Mn1 S2 K1 82.6(3) 4_554 6_665 ?
K1 S2 K1 64.4(4) 3_665 6_665 ?
Ga1 S2 K1 86.1(3) . 6_664 ?
Ga1 S2 K1 81.7(3) 2_665 6_664 ?
Mn1 S2 K1 158.7(3) 4_554 6_664 ?
K1 S2 K1 62.5(4) 3_665 6_664 ?
K1 S2 K1 118.3(4) 6_665 6_664 ?

loop_
_geom_bond_atom_site_label_1
_geom_bond_atom_site_label_2
_geom_bond_distance
_geom_bond_site_symmetry_2
_geom_bond_publ_flag
K1 Cl1 2.85(4) 4_444 ?
K1 Cl1 2.85(4) 1_444 ?
K1 S1 3.066(14) . ?
K1 S2 3.225(15) 2_655 ?
K1 S2 3.52(2) 6_654 ?
K1 K1 3.602(14) 5 ?
K1 K1 3.602(14) 5_554 ?
K1 S2 3.68(2) 6_655 ?
K1 S1 3.770(16) 2_655 ?
K1 K1 4.15(3) 3 ?
K1 K1 4.15(3) 2 ?
K1 K1 4.24(2) 4 ?
Cl1 K1 2.85(4) 4_665 ?
Cl1 K1 2.85(4) 6_665 ?
Cl1 K1 2.85(4) 5_665 ?
Cl1 K1 2.85(4) 1_666 ?
Cl1 K1 2.85(4) 3_666 ?
Cl1 K1 2.85(4) 2_666 ?
Mn1 S1 2.565(5) 2_656 ?
Mn1 S1 2.565(5) 3_666 ?
Mn1 S1 2.565(5) 1_556 ?
Mn1 S2 2.699(5) 5_665 ?
Mn1 S2 2.699(5) 6_655 ?
Mn1 S2 2.699(5) 4 ?
Ga1 S1 2.249(4) 4_554 ?
Ga1 S2 2.277(4) . ?
Ga1 S1 2.279(4) . ?
Ga1 S2 2.295(4) 3_565 ?
S1 Ga1 2.249(4) 4 ?
S1 Mn1 2.565(5) 1_554 ?
S1 K1 3.770(16) 3_665 ?
S2 Ga1 2.295(4) 2_665 ?
S2 Mn1 2.699(5) 4_554 ?
S2 K1 3.225(15) 3_665 ?
S2 K1 3.52(2) 6_665 ?
S2 K1 3.68(2) 6_664 ?
